data_2220499
loop_
_publ_author_name
'Gille, Annika'
'Bl\"aser, Dieter'
'Boese, Roland'
'Preut, Hans'
'Hiersemann, Martin'

_publ_section_title
(3<i>S</i>,4<i>S</i>,5<i>R</i>)-4-Hydroxy-3-methyl-5-[(2<i>S</i>,3<i>R</i>)-3-methylpent-4-en-2-yl]-4,5-dihydrofuran-2(3<i>H</i>)-one
_journal_coeditor_code HB2861
_journal_issue 1
_journal_name_full 'Acta Crystallographica Section E'
_journal_page_first o154
_journal_paper_doi 10.1107/S1600536808042414
_journal_volume 65
_journal_year 2009
_chemical_formula_iupac 'C11 H18 O3'
_chemical_formula_moiety 'C11 H18 O3'
_chemical_formula_sum 'C11 H18 O3'
_chemical_formula_weight 198.25
_chemical_name_systematic
;(3<i>S</i>,4<i>S</i>,5<i>R</i>)-4-Hydroxy-3-methyl-5-[(2<i>S</i>,3<i>R</i>)-3-
methylpent-4-en-2-yl]-4,5-dihydrofuran-2(3<i>H</i>)-one
;
_space_group_IT_number 4
_symmetry_cell_setting monoclinic
_symmetry_space_group_name_Hall 'P 2yb'
_symmetry_space_group_name_H-M 'P 1 21 1'
_atom_sites_solution_hydrogens geom
_atom_sites_solution_primary direct
_atom_sites_solution_secondary difmap
_audit_creation_method SHELXL-97
_cell_angle_alpha 90.00
_cell_angle_beta 91.211(7)
_cell_angle_gamma 90.00
_cell_formula_units_Z 2
_cell_length_a 7.604(2)
_cell_length_b 6.574(2)
_cell_length_c 11.323(4)
_cell_measurement_reflns_used 1365
_cell_measurement_temperature 173(2)
_cell_measurement_theta_max 26.34
_cell_measurement_theta_min 2.67
_cell_volume 565.9(3)
_computing_cell_refinement 'SAINT (Bruker, 2004)'
_computing_data_collection 'APEX2 (Bruker, 2004)'
_computing_data_reduction 'SAINT (Bruker, 2004)'
_computing_molecular_graphics 'SHELXTL-Plus (Sheldrick, 2008)'
_computing_publication_material 'SHELXL97 (Sheldrick, 2008) and PLATON (Spek, 2003)'
_computing_structure_refinement 'SHELXL97 (Sheldrick, 2008)'
_computing_structure_solution 'SHELXS97 (Sheldrick, 2008)'
_diffrn_ambient_temperature 173(2)
_diffrn_detector_area_resol_mean 512
_diffrn_measured_fraction_theta_full 0.986
_diffrn_measured_fraction_theta_max 0.986
_diffrn_measurement_device_type
;
Siemens SMART three-axis goniometer with APEXII area-detector system
;
_diffrn_measurement_method 'Data collection strategy APEX 2/COSMO'
_diffrn_radiation_monochromator graphite
_diffrn_radiation_source 'fine-focus sealed tube'
_diffrn_radiation_type MoK\a
_diffrn_radiation_wavelength 0.71073
_diffrn_reflns_av_R_equivalents 0.1310
_diffrn_reflns_av_sigmaI/netI 0.1270
_diffrn_reflns_limit_h_max 10
_diffrn_reflns_limit_h_min -9
_diffrn_reflns_limit_k_max 8
_diffrn_reflns_limit_k_min -8
_diffrn_reflns_limit_l_max 14
_diffrn_reflns_limit_l_min -15
_diffrn_reflns_number 7868
_diffrn_reflns_theta_full 28.29
_diffrn_reflns_theta_max 28.29
_diffrn_reflns_theta_min 1.80
_diffrn_standards_decay_% 0
_exptl_absorpt_coefficient_mu 0.083
_exptl_absorpt_correction_type none
_exptl_crystal_colour colourless
_exptl_crystal_density_diffrn 1.163
_exptl_crystal_density_method 'not measured'
_exptl_crystal_description needle
_exptl_crystal_F_000 216
_exptl_crystal_size_max 0.35
_exptl_crystal_size_mid 0.10
_exptl_crystal_size_min 0.07
_refine_diff_density_max 0.185
_refine_diff_density_min -0.190
_refine_ls_extinction_coef 0.077(11)
_refine_ls_extinction_expression Fc^*^=kFc[1+0.001xFc^2^\l^3^/sin(2\q)]^-1/4^
_refine_ls_extinction_method 'SHELXL97 (Sheldrick, 2008)'
_refine_ls_goodness_of_fit_ref 0.981
_refine_ls_hydrogen_treatment constr
_refine_ls_matrix_type full
_refine_ls_number_parameters 132
_refine_ls_number_reflns 1507
_refine_ls_number_restraints 1
_refine_ls_restrained_S_all 0.981
_refine_ls_R_factor_all 0.0858
_refine_ls_R_factor_gt 0.0540
_refine_ls_shift/su_max 0.000
_refine_ls_shift/su_mean 0.000
_refine_ls_structure_factor_coef Fsqd
_refine_ls_weighting_details 'calc w=1/[\s^2^(Fo^2^)+(0.0279P)^2^] where P=(Fo^2^+2Fc^2^)/3'
_refine_ls_weighting_scheme calc
_refine_ls_wR_factor_gt 0.0873
_refine_ls_wR_factor_ref 0.0977
_reflns_number_gt 1076
_reflns_number_total 1507
_reflns_threshold_expression I>2\s(I)
_cod_data_source_file hb2861.cif
_cod_data_source_block I
_cod_original_sg_symbol_H-M 'P 21'
_cod_database_code 2220499
_cod_database_fobs_code 2220499

loop_
_symmetry_equiv_pos_as_xyz
'x, y, z'
'-x, y+1/2, -z'

loop_
_atom_site_type_symbol
_atom_site_label
_atom_site_fract_x
_atom_site_fract_y
_atom_site_fract_z
_atom_site_U_iso_or_equiv
_atom_site_adp_type
_atom_site_calc_flag
_atom_site_refinement_flags
_atom_site_occupancy
_atom_site_disorder_assembly
_atom_site_disorder_group
O O1 0.2255(2) 0.2085(3) 0.91883(16) 0.0351(5) Uani d . 1 . .
O O2 0.1493(2) 0.7353(3) 0.96072(16) 0.0382(5) Uani d . 1 . .
H H2 0.2076 0.8318 0.9904 0.057 Uiso calc R 1 . .
O O3 0.2839(2) 0.0670(3) 1.09375(17) 0.0408(5) Uani d . 1 . .
C C1 0.3186(5) 0.7143(7) 0.4846(3) 0.0700(11) Uani d . 1 . .
H H1A 0.1994 0.7345 0.4607 0.084 Uiso calc R 1 . .
H H1B 0.4096 0.7302 0.4292 0.084 Uiso calc R 1 . .
C C2 0.3570(4) 0.6651(5) 0.5929(3) 0.0471(8) Uani d . 1 . .
H H2A 0.4783 0.6469 0.6118 0.057 Uiso calc R 1 . .
C C3 0.2316(4) 0.6337(4) 0.6919(2) 0.0381(7) Uani d . 1 . .
H H3 0.2615 0.7378 0.7535 0.046 Uiso calc R 1 . .
C C4 0.2658(4) 0.4224(4) 0.7492(2) 0.0352(7) Uani d . 1 . .
H H4 0.3959 0.4082 0.7615 0.042 Uiso calc R 1 . .
C C5 0.1827(3) 0.4084(4) 0.8699(2) 0.0305(6) Uani d . 1 . .
H H5 0.0522 0.4226 0.8610 0.037 Uiso calc R 1 . .
C C6 0.2512(3) 0.5554(4) 0.9651(2) 0.0309(6) Uani d . 1 . .
H H6 0.3778 0.5877 0.9522 0.037 Uiso calc R 1 . .
C C7 0.2319(4) 0.4339(4) 1.0786(2) 0.0324(6) Uani d . 1 . .
H H7 0.1086 0.4522 1.1059 0.039 Uiso calc R 1 . .
C C8 0.2500(3) 0.2207(4) 1.0367(2) 0.0327(6) Uani d . 1 . .
C C9 0.0401(4) 0.6683(5) 0.6558(3) 0.0513(8) Uani d . 1 . .
H H9A 0.0246 0.8089 0.6288 0.077 Uiso calc R 1 . .
H H9B -0.0348 0.6434 0.7236 0.077 Uiso calc R 1 . .
H H9C 0.0072 0.5748 0.5916 0.077 Uiso calc R 1 . .
C C10 0.2046(4) 0.2460(5) 0.6698(3) 0.0468(8) Uani d . 1 . .
H H10A 0.2487 0.1173 0.7025 0.070 Uiso calc R 1 . .
H H10B 0.2503 0.2650 0.5902 0.070 Uiso calc R 1 . .
H H10C 0.0758 0.2429 0.6657 0.070 Uiso calc R 1 . .
C C11 0.3561(4) 0.4916(5) 1.1806(3) 0.0477(8) Uani d . 1 . .
H H11A 0.3352 0.4020 1.2481 0.071 Uiso calc R 1 . .
H H11B 0.3347 0.6331 1.2035 0.071 Uiso calc R 1 . .
H H11C 0.4781 0.4767 1.1558 0.071 Uiso calc R 1 . .

loop_
_atom_site_aniso_label
_atom_site_aniso_U_11
_atom_site_aniso_U_22
_atom_site_aniso_U_33
_atom_site_aniso_U_12
_atom_site_aniso_U_13
_atom_site_aniso_U_23
O1 0.0416(11) 0.0232(11) 0.0406(11) 0.0024(9) 0.0034(8) -0.0022(8)
O2 0.0413(11) 0.0230(10) 0.0504(12) 0.0052(9) 0.0008(9) -0.0046(9)
O3 0.0428(12) 0.0276(11) 0.0520(13) 0.0029(9) 0.0009(10) 0.0033(9)
C1 0.078(2) 0.083(3) 0.050(2) -0.008(2) 0.0124(17) 0.006(2)
C2 0.0516(19) 0.0459(19) 0.0439(19) -0.0065(15) 0.0038(15) -0.0007(14)
C3 0.0457(18) 0.0296(15) 0.0391(17) -0.0013(13) 0.0026(14) -0.0019(12)
C4 0.0367(16) 0.0273(15) 0.0418(16) 0.0022(13) 0.0027(12) -0.0043(13)
C5 0.0327(14) 0.0184(13) 0.0403(16) -0.0005(12) 0.0005(12) -0.0025(12)
C6 0.0294(15) 0.0194(14) 0.0441(16) -0.0010(11) 0.0024(12) -0.0012(12)
C7 0.0328(15) 0.0250(14) 0.0396(16) -0.0016(12) 0.0010(12) -0.0060(12)
C8 0.0275(14) 0.0268(14) 0.0440(17) -0.0030(12) 0.0027(12) -0.0020(14)
C9 0.057(2) 0.0446(19) 0.0527(19) 0.0102(16) 0.0027(15) 0.0093(14)
C10 0.066(2) 0.0294(16) 0.0447(17) 0.0034(16) -0.0029(15) -0.0096(14)
C11 0.054(2) 0.0397(17) 0.0489(19) -0.0075(15) -0.0091(15) 0.0000(14)

loop_
_atom_type_symbol
_atom_type_description
_atom_type_scat_dispersion_real
_atom_type_scat_dispersion_imag
_atom_type_scat_source
C C 0.0033 0.0016 'International Tables Vol C Tables 4.2.6.8 and 6.1.1.4'
H H 0.0000 0.0000 'International Tables Vol C Tables 4.2.6.8 and 6.1.1.4'
O O 0.0106 0.0060 'International Tables Vol C Tables 4.2.6.8 and 6.1.1.4'

loop_
_geom_angle_atom_site_label_1
_geom_angle_atom_site_label_2
_geom_angle_atom_site_label_3
_geom_angle_site_symmetry_1
_geom_angle_site_symmetry_3
_geom_angle
_geom_angle_publ_flag
C8 O1 C5 . . 110.4(2) ?
C6 O2 H2 . . 109.5 ?
C2 C1 H1A . . 120.0 ?
C2 C1 H1B . . 120.0 ?
H1A C1 H1B . . 120.0 ?
C1 C2 C3 . . 127.4(3) ?
C1 C2 H2A . . 116.3 ?
C3 C2 H2A . . 116.3 ?
C2 C3 C9 . . 113.5(2) ?
C2 C3 C4 . . 109.4(2) ?
C9 C3 C4 . . 113.4(2) ?
C2 C3 H3 . . 106.7 ?
C9 C3 H3 . . 106.7 ?
C4 C3 H3 . . 106.7 ?
C5 C4 C10 . . 110.8(2) ?
C5 C4 C3 . . 111.1(2) ?
C10 C4 C3 . . 112.7(2) ?
C5 C4 H4 . . 107.3 ?
C10 C4 H4 . . 107.3 ?
C3 C4 H4 . . 107.3 ?
O1 C5 C4 . . 107.56(19) ?
O1 C5 C6 . . 103.3(2) ?
C4 C5 C6 . . 117.0(2) ?
O1 C5 H5 . . 109.5 ?
C4 C5 H5 . . 109.5 ?
C6 C5 H5 . . 109.5 ?
O2 C6 C7 . . 113.9(2) ?
O2 C6 C5 . . 109.0(2) ?
C7 C6 C5 . . 103.1(2) ?
O2 C6 H6 . . 110.2 ?
C7 C6 H6 . . 110.2 ?
C5 C6 H6 . . 110.2 ?
C8 C7 C6 . . 102.4(2) ?
C8 C7 C11 . . 114.6(2) ?
C6 C7 C11 . . 116.1(2) ?
C8 C7 H7 . . 107.8 ?
C6 C7 H7 . . 107.8 ?
C11 C7 H7 . . 107.8 ?
O3 C8 O1 . . 119.8(3) ?
O3 C8 C7 . . 129.1(2) ?
O1 C8 C7 . . 111.1(2) ?
C3 C9 H9A . . 109.5 ?
C3 C9 H9B . . 109.5 ?
H9A C9 H9B . . 109.5 ?
C3 C9 H9C . . 109.5 ?
H9A C9 H9C . . 109.5 ?
H9B C9 H9C . . 109.5 ?
C4 C10 H10A . . 109.5 ?
C4 C10 H10B . . 109.5 ?
H10A C10 H10B . . 109.5 ?
C4 C10 H10C . . 109.5 ?
H10A C10 H10C . . 109.5 ?
H10B C10 H10C . . 109.5 ?
C7 C11 H11A . . 109.5 ?
C7 C11 H11B . . 109.5 ?
H11A C11 H11B . . 109.5 ?
C7 C11 H11C . . 109.5 ?
H11A C11 H11C . . 109.5 ?
H11B C11 H11C . . 109.5 ?

loop_
_geom_bond_atom_site_label_1
_geom_bond_atom_site_label_2
_geom_bond_site_symmetry_2
_geom_bond_distance
_geom_bond_publ_flag
O1 C8 . 1.347(3) ?
O1 C5 . 1.460(3) ?
O2 C6 . 1.414(3) ?
O2 H2 . 0.8400 ?
O3 C8 . 1.223(3) ?
C1 C2 . 1.296(4) ?
C1 H1A . 0.9500 ?
C1 H1B . 0.9500 ?
C2 C3 . 1.501(4) ?
C2 H2A . 0.9500 ?
C3 C9 . 1.521(4) ?
C3 C4 . 1.553(4) ?
C3 H3 . 1.0000 ?
C4 C5 . 1.520(4) ?
C4 C10 . 1.534(4) ?
C4 H4 . 1.0000 ?
C5 C6 . 1.531(4) ?
C5 H5 . 1.0000 ?
C6 C7 . 1.522(4) ?
C6 H6 . 1.0000 ?
C7 C8 . 1.487(4) ?
C7 C11 . 1.524(4) ?
C7 H7 . 1.0000 ?
C9 H9A . 0.9800 ?
C9 H9B . 0.9800 ?
C9 H9C . 0.9800 ?
C10 H10A . 0.9800 ?
C10 H10B . 0.9800 ?
C10 H10C . 0.9800 ?
C11 H11A . 0.9800 ?
C11 H11B . 0.9800 ?
C11 H11C . 0.9800 ?

loop_
_geom_hbond_atom_site_label_D
_geom_hbond_atom_site_label_H
_geom_hbond_atom_site_label_A
_geom_hbond_site_symmetry_A
_geom_hbond_distance_DH
_geom_hbond_distance_HA
_geom_hbond_distance_DA
_geom_hbond_angle_DHA
O2 H2 O3 1_565 0.84 2.02 2.830(3) 163

loop_
_geom_torsion_atom_site_label_1
_geom_torsion_atom_site_label_2
_geom_torsion_atom_site_label_3
_geom_torsion_atom_site_label_4
_geom_torsion_site_symmetry_1
_geom_torsion_site_symmetry_2
_geom_torsion_site_symmetry_3
_geom_torsion_site_symmetry_4
_geom_torsion
_geom_torsion_publ_flag
C1 C2 C3 C9 . . . . -0.8(5) ?
C1 C2 C3 C4 . . . . 126.9(4) ?
C2 C3 C4 C5 . . . . 163.2(2) ?
C9 C3 C4 C5 . . . . -69.1(3) ?
C2 C3 C4 C10 . . . . -71.8(3) ?
C9 C3 C4 C10 . . . . 55.9(3) ?
C8 O1 C5 C4 . . . . 144.9(2) ?
C8 O1 C5 C6 . . . . 20.6(2) ?
C10 C4 C5 O1 . . . . 55.7(3) ?
C3 C4 C5 O1 . . . . -178.3(2) ?
C10 C4 C5 C6 . . . . 171.3(2) ?
C3 C4 C5 C6 . . . . -62.6(3) ?
O1 C5 C6 O2 . . . . -151.49(19) ?
C4 C5 C6 O2 . . . . 90.6(3) ?
O1 C5 C6 C7 . . . . -30.1(2) ?
C4 C5 C6 C7 . . . . -148.1(2) ?
O2 C6 C7 C8 . . . . 146.5(2) ?
C5 C6 C7 C8 . . . . 28.6(3) ?
O2 C6 C7 C11 . . . . -88.0(3) ?
C5 C6 C7 C11 . . . . 154.1(2) ?
C5 O1 C8 O3 . . . . 178.6(2) ?
C5 O1 C8 C7 . . . . -2.0(3) ?
C6 C7 C8 O3 . . . . 161.8(3) ?
C11 C7 C8 O3 . . . . 35.3(4) ?
C6 C7 C8 O1 . . . . -17.5(3) ?
C11 C7 C8 O1 . . . . -144.0(2) ?

loop_
_cod_related_entry_id
_cod_related_entry_database
_cod_related_entry_code
1 ChemSpider 24741421
